data_2100513
loop_
_publ_author_name
'Barnes, Paris W.'
'Lufaso, Michael W.'
'Woodward, Patrick M.'

_publ_section_title
;
 Structure determination of <i>A</i>~2~<i>M</i>^3+^TaO~6~ and
 <i>A</i>~2~<i>M</i>^3+^NbO~6~ ordered perovskites: octahedral tilting
 and pseudosymmetry
;
_journal_coeditor_code WS5031
_journal_date_accepted 2006-01-19
_journal_date_recd_electronic 2005-06-10
_journal_issue 3
_journal_name_full 'Acta Crystallographica Section B'
_journal_page_first 384
_journal_page_last 396
_journal_paper_category FA
_journal_paper_doi 10.1107/S0108768106002448
_journal_volume 62
_journal_year 2006
_chemical_formula_sum 'Al Ca2 Nb O6'
_chemical_formula_weight 296.04
_space_group_IT_number 14
_symmetry_cell_setting monoclinic
_symmetry_space_group_name_Hall '-P 2yn'
_symmetry_space_group_name_H-M 'P 1 21/n 1'
_audit_creation_method 'from EXP file using GSAS2CIF'
_cell_angle_alpha 90.0
_cell_angle_beta 89.970(4)
_cell_angle_gamma 90.0
_cell_formula_units_Z 2
_cell_length_a 5.37706(9)
_cell_length_b 5.41557(9)
_cell_length_c 7.62550(13)
_cell_measurement_temperature 298
_cell_volume 222.053(6)
_computing_structure_refinement GSAS
_diffrn_ambient_temperature 298
_diffrn_measurement_device BT-1
_diffrn_measurement_method reactor
_diffrn_radiation_probe neutron
_diffrn_radiation_source NIST
_diffrn_radiation_type neutron
_diffrn_radiation_wavelength 1.5403
_exptl_crystal_density_diffrn 4.428
_refine_ls_goodness_of_fit_all 1.22
_refine_ls_matrix_type full
_refine_ls_number_parameters 43
_refine_ls_number_restraints 0
_refine_ls_shift/su_max 0.02
_refine_ls_shift/su_mean 0.01
_cod_data_source_file ws5031.cif
_cod_data_source_block Ca2AlNbO6
_cod_depositor_comments
;
The following automatic conversions were performed:
'_geom_bond_publ_flag' value 'N' changed to 'n' according to
'/home/saulius/struct/CIF-dictionaries/cif_core.dic' dictionary named
'cif_core.dic' version 2.4.1 from 2010-06-29 (114
times).

'_geom_angle_publ_flag' value 'N' changed to 'n' according to
'/home/saulius/struct/CIF-dictionaries/cif_core.dic' dictionary named
'cif_core.dic' version 2.4.1 from 2010-06-29 (615 times).

Automatic conversion script
Id: cif_fix_enum 1527 2010-12-29 10:47:43Z saulius 

The following automatic conversions were performed:

'_geom_bond_publ_flag' value 'N' changed to 'n' according to
/home/saulius/struct/CIF-dictionaries/cif_core.dic dictionary named
'cif_core.dic' version 2.4.1 from 2010-06-29 (114
times).

'_geom_angle_publ_flag' value 'N' changed to 'n' according
to /home/saulius/struct/CIF-dictionaries/cif_core.dic dictionary
named 'cif_core.dic' version 2.4.1 from 2010-06-29 (615 times).

Automatic conversion script
Id: cif_fix_values 1715 2011-07-08 13:25:40Z adriana 
;
_cod_original_cell_volume 222.050(10)
_cod_original_sg_symbol_H-M P21/n
_cod_database_code 2100513

loop_
_symmetry_equiv_pos_site_id
_symmetry_equiv_pos_as_xyz
1 +x,+y,+z
2 -x+1/2,+y+1/2,-z+1/2
-1 -x,-y,-z
-2 +x+1/2,-y+1/2,+z+1/2

loop_
_atom_site_type_symbol
_atom_site_label
_atom_site_fract_x
_atom_site_fract_y
_atom_site_fract_z
_atom_site_U_iso_or_equiv
_atom_site_thermal_displace_type
_atom_site_occupancy
CA Ca 0.5059(4) 0.5309(2) 0.2485(8) 0.0116(3) Uiso 1.0
AL Al1 0.0 0.5 0.0 0.00365(19) Uiso 0.941(8)
NB Nb1 0.0 0.5 0.0 0.00365(19) Uiso 0.059(8)
AL Al2 0.5 0.0 0.0 0.00365(19) Uiso 0.059(8)
NB Nb2 0.5 0.0 0.0 0.00365(19) Uiso 0.941(8)
O O1 0.2092(6) 0.2158(7) -0.0340(5) 0.0063(8) Uiso 1.0
O O2 0.2824(6) 0.7130(8) -0.0338(6) 0.0091(8) Uiso 1.0
O O3 0.4333(2) -0.01305(19) 0.2529(6) 0.0085(3) Uiso 1.0

loop_
_atom_type_symbol
Ca
Al
Nb
O

loop_
_geom_angle_atom_site_label_1
_geom_angle_atom_site_label_2
_geom_angle_atom_site_label_3
_geom_angle_site_symmetry_1
_geom_angle_site_symmetry_3
_geom_angle
_geom_angle_publ_flag
Ca Ca Ca 2_545 2_555 89.08(9) n
Ca Ca Ca 2_545 2_645 89.573(4) n
Ca Ca Ca 2_545 2_655 178.49(19) n
Ca Ca Ca 2_545 -1_665 86.11(17) n
Ca Ca Ca 2_545 -1_666 85.51(18) n
Ca Ca Al1 2_545 1_555 51.97(9) n
Ca Ca Al1 2_545 1_655 123.17(17) n
Ca Ca Al1 2_545 2_555 123.32(19) n
Ca Ca Nb1 2_545 1_555 51.97(9) n
Ca Ca Nb1 2_545 1_655 123.17(17) n
Ca Ca Nb1 2_545 2_555 123.32(19) n
Ca Ca Al2 2_545 1_565 123.96(18) n
Ca Ca Al2 2_545 2_555 51.65(10) n
Ca Ca Al2 2_545 2_655 122.54(16) n
Ca Ca Nb2 2_545 1_565 123.96(18) n
Ca Ca Nb2 2_545 2_555 51.65(10) n
Ca Ca Nb2 2_545 2_655 122.54(16) n
Ca Ca O1 2_545 2_555 87.10(17) n
Ca Ca O1 2_545 -1_665 141.8(3) n
Ca Ca O1 2_545 -2_666 86.00(14) n
Ca Ca O2 2_545 1_555 86.71(17) n
Ca Ca O2 2_545 -1_665 87.47(14) n
Ca Ca O2 2_545 -2_676 140.4(3) n
Ca Ca O3 2_545 1_565 125.55(10) n
Ca Ca Ca 2_555 2_645 178.49(19) n
Ca Ca Ca 2_555 2_655 89.573(4) n
Ca Ca Ca 2_555 -1_665 93.19(19) n
Ca Ca Ca 2_555 -1_666 92.5(2) n
Ca Ca Al1 2_555 1_555 56.95(9) n
Ca Ca Al1 2_555 1_655 128.24(18) n
Ca Ca Al1 2_555 2_555 55.23(9) n
Ca Ca Nb1 2_555 1_555 56.95(9) n
Ca Ca Nb1 2_555 1_655 128.24(18) n
Ca Ca Nb1 2_555 2_555 55.23(9) n
Ca Ca Al2 2_555 1_565 55.54(8) n
Ca Ca Al2 2_555 2_555 56.64(10) n
Ca Ca Al2 2_555 2_655 127.55(18) n
Ca Ca Nb2 2_555 1_565 55.54(8) n
Ca Ca Nb2 2_555 2_555 56.64(10) n
Ca Ca Nb2 2_555 2_655 127.55(18) n
Ca Ca O1 2_555 2_555 54.66(14) n
Ca Ca O1 2_555 -1_665 93.04(13) n
Ca Ca O1 2_555 -2_666 135.5(3) n
Ca Ca O2 2_555 1_555 54.66(14) n
Ca Ca O2 2_555 -1_665 136.9(3) n
Ca Ca O2 2_555 -2_676 91.69(14) n
Ca Ca O3 2_555 1_565 36.48(3) n
Ca Ca Ca 2_645 2_655 91.76(9) n
Ca Ca Ca 2_645 -1_665 87.42(18) n
Ca Ca Ca 2_645 -1_666 86.70(17) n
Ca Ca Al1 2_645 1_555 122.54(16) n
Ca Ca Al1 2_645 1_655 53.19(10) n
Ca Ca Al1 2_645 2_555 125.16(19) n
Ca Ca Nb1 2_645 1_555 122.54(16) n
Ca Ca Nb1 2_645 1_655 53.19(10) n
Ca Ca Nb1 2_645 2_555 125.16(19) n
Ca Ca Al2 2_645 1_565 125.9(2) n
Ca Ca Al2 2_645 2_555 121.90(17) n
Ca Ca Al2 2_645 2_655 52.84(9) n
Ca Ca Nb2 2_645 1_565 125.9(2) n
Ca Ca Nb2 2_645 2_555 121.90(17) n
Ca Ca Nb2 2_645 2_655 52.84(9) n
Ca Ca O1 2_645 2_555 124.6(3) n
Ca Ca O1 2_645 -1_665 88.45(15) n
Ca Ca O1 2_645 -2_666 43.70(13) n
Ca Ca O2 2_645 1_555 125.9(3) n
Ca Ca O2 2_645 -1_665 43.66(13) n
Ca Ca O2 2_645 -2_676 88.90(15) n
Ca Ca O3 2_645 1_565 144.85(10) n
Ca Ca Ca 2_655 -1_665 94.7(2) n
Ca Ca Ca 2_655 -1_666 93.9(2) n
Ca Ca Al1 2_655 1_555 127.61(18) n
Ca Ca Al1 2_655 1_655 58.29(10) n
Ca Ca Al1 2_655 2_555 55.25(9) n
Ca Ca Nb1 2_655 1_555 127.61(18) n
Ca Ca Nb1 2_655 1_655 58.29(10) n
Ca Ca Nb1 2_655 2_555 55.25(9) n
Ca Ca Al2 2_655 1_565 55.63(9) n
Ca Ca Al2 2_655 2_555 126.91(18) n
Ca Ca Al2 2_655 2_655 57.94(10) n
Ca Ca Nb2 2_655 1_565 55.63(9) n
Ca Ca Nb2 2_655 2_555 126.91(18) n
Ca Ca Nb2 2_655 2_655 57.94(10) n
Ca Ca O1 2_655 2_555 91.55(17) n
Ca Ca O1 2_655 -1_665 39.04(12) n
Ca Ca O1 2_655 -2_666 94.48(17) n
Ca Ca O2 2_655 1_555 93.08(17) n
Ca Ca O2 2_655 -1_665 93.99(18) n
Ca Ca O2 2_655 -2_676 38.96(13) n
Ca Ca O3 2_655 1_565 53.10(3) n
Ca Ca Ca -1_665 -1_666 169.79(7) n
Ca Ca Al1 -1_665 1_555 54.07(9) n
Ca Ca Al1 -1_665 1_655 55.37(10) n
Ca Ca Al1 -1_665 2_555 132.08(11) n
Ca Ca Nb1 -1_665 1_555 54.07(9) n
Ca Ca Nb1 -1_665 1_655 55.37(10) n
Ca Ca Nb1 -1_665 2_555 132.08(11) n
Ca Ca Al2 -1_665 1_565 58.33(10) n
Ca Ca Al2 -1_665 2_555 123.71(11) n
Ca Ca Al2 -1_665 2_655 126.26(13) n
Ca Ca Nb2 -1_665 1_565 58.33(10) n
Ca Ca Nb2 -1_665 2_555 123.71(11) n
Ca Ca Nb2 -1_665 2_655 126.26(13) n
Ca Ca O1 -1_665 2_555 147.23(14) n
Ca Ca O1 -1_665 -1_665 55.66(15) n
Ca Ca O1 -1_665 -2_666 130.44(15) n
Ca Ca O2 -1_665 1_555 38.53(13) n
Ca Ca O2 -1_665 -1_665 43.75(14) n
Ca Ca O2 -1_665 -2_676 133.32(18) n
Ca Ca O3 -1_665 1_565 95.6(2) n
Ca Ca Al1 -1_666 1_555 123.44(12) n
Ca Ca Al1 -1_666 1_655 125.88(12) n
Ca Ca Al1 -1_666 2_555 57.93(10) n
Ca Ca Nb1 -1_666 1_555 123.44(12) n
Ca Ca Nb1 -1_666 1_655 125.88(12) n
Ca Ca Nb1 -1_666 2_555 57.93(10) n
Ca Ca Al2 -1_666 1_565 131.68(11) n
Ca Ca Al2 -1_666 2_555 53.79(10) n
Ca Ca Al2 -1_666 2_655 54.99(9) n
Ca Ca Nb2 -1_666 1_565 131.68(11) n
Ca Ca Nb2 -1_666 2_555 53.79(10) n
Ca Ca Nb2 -1_666 2_655 54.99(9) n
Ca Ca O1 -1_666 2_555 37.88(12) n
Ca Ca O1 -1_666 -1_665 132.43(16) n
Ca Ca O1 -1_666 -2_666 43.00(13) n
Ca Ca O2 -1_666 1_555 146.35(16) n
Ca Ca O2 -1_666 -1_665 129.90(15) n
Ca Ca O2 -1_666 -2_676 54.89(15) n
Ca Ca O3 -1_666 1_565 94.00(19) n
Al1 Ca Al1 1_555 1_655 109.44(17) n
Al1 Ca Al1 1_555 2_555 112.10(5) n
Al1 Ca Nb1 1_555 1_555 0.0 n
Al1 Ca Nb1 1_555 1_655 109.44(17) n
Al1 Ca Nb1 1_555 2_555 112.10(5) n
Al1 Ca Al2 1_555 1_565 71.99(9) n
Al1 Ca Al2 1_555 2_555 69.95(4) n
Al1 Ca Al2 1_555 2_655 174.11(5) n
Al1 Ca Nb2 1_555 1_565 71.99(9) n
Al1 Ca Nb2 1_555 2_555 69.95(4) n
Al1 Ca Nb2 1_555 2_655 174.11(5) n
Al1 Ca O1 1_555 2_555 97.48(10) n
Al1 Ca O1 1_555 -1_665 98.56(18) n
Al1 Ca O1 1_555 -2_666 137.88(10) n
Al1 Ca O2 1_555 1_555 35.40(9) n
Al1 Ca O2 1_555 -1_665 88.36(16) n
Al1 Ca O2 1_555 -2_676 148.43(10) n
Al1 Ca O3 1_555 1_565 85.96(12) n
Al1 Ca Al1 1_655 2_555 113.46(5) n
Al1 Ca Nb1 1_655 1_555 109.44(17) n
Al1 Ca Nb1 1_655 1_655 0.0 n
Al1 Ca Nb1 1_655 2_555 113.46(5) n
Al1 Ca Al2 1_655 1_565 72.70(10) n
Al1 Ca Al2 1_655 2_555 174.17(4) n
Al1 Ca Al2 1_655 2_655 71.21(4) n
Al1 Ca Nb2 1_655 1_565 72.70(10) n
Al1 Ca Nb2 1_655 2_555 174.17(4) n
Al1 Ca Nb2 1_655 2_655 71.21(4) n
Al1 Ca O1 1_655 2_555 147.89(12) n
Al1 Ca O1 1_655 -1_665 36.08(9) n
Al1 Ca O1 1_655 -2_666 90.09(11) n
Al1 Ca O2 1_655 1_555 85.25(17) n
Al1 Ca O2 1_655 -1_665 35.69(9) n
Al1 Ca O2 1_655 -2_676 86.17(11) n
Al1 Ca O3 1_655 1_565 100.69(12) n
Al1 Ca Nb1 2_555 1_555 112.10(5) n
Al1 Ca Nb1 2_555 1_655 113.46(5) n
Al1 Ca Nb1 2_555 2_555 0.0 n
Al1 Ca Al2 2_555 1_565 73.77(2) n
Al1 Ca Al2 2_555 2_555 71.66(10) n
Al1 Ca Al2 2_555 2_655 72.32(9) n
Al1 Ca Nb2 2_555 1_565 73.77(2) n
Al1 Ca Nb2 2_555 2_555 71.66(10) n
Al1 Ca Nb2 2_555 2_655 72.32(9) n
Al1 Ca O1 2_555 2_555 37.10(9) n
Al1 Ca O1 2_555 -1_665 87.94(9) n
Al1 Ca O1 2_555 -2_666 91.84(19) n
Al1 Ca O2 2_555 1_555 100.82(10) n
Al1 Ca O2 2_555 -1_665 149.07(11) n
Al1 Ca O2 2_555 -2_676 37.14(9) n
Al1 Ca O3 2_555 1_565 37.07(12) n
Nb1 Ca Nb1 1_555 1_655 109.44(17) n
Nb1 Ca Nb1 1_555 2_555 112.10(5) n
Nb1 Ca Al2 1_555 1_565 71.99(9) n
Nb1 Ca Al2 1_555 2_555 69.95(4) n
Nb1 Ca Al2 1_555 2_655 174.11(5) n
Nb1 Ca Nb2 1_555 1_565 71.99(9) n
Nb1 Ca Nb2 1_555 2_555 69.95(4) n
Nb1 Ca Nb2 1_555 2_655 174.11(5) n
Nb1 Ca O1 1_555 2_555 97.48(10) n
Nb1 Ca O1 1_555 -1_665 98.56(18) n
Nb1 Ca O1 1_555 -2_666 137.88(10) n
Nb1 Ca O2 1_555 1_555 35.40(9) n
Nb1 Ca O2 1_555 -1_665 88.36(16) n
Nb1 Ca O2 1_555 -2_676 148.43(10) n
Nb1 Ca O3 1_555 1_565 85.96(12) n
Nb1 Ca Nb1 1_655 2_555 113.46(5) n
Nb1 Ca Al2 1_655 1_565 72.70(10) n
Nb1 Ca Al2 1_655 2_555 174.17(4) n
Nb1 Ca Al2 1_655 2_655 71.21(4) n
Nb1 Ca Nb2 1_655 1_565 72.70(10) n
Nb1 Ca Nb2 1_655 2_555 174.17(4) n
Nb1 Ca Nb2 1_655 2_655 71.21(4) n
Nb1 Ca O1 1_655 2_555 147.89(12) n
Nb1 Ca O1 1_655 -1_665 36.08(9) n
Nb1 Ca O1 1_655 -2_666 90.09(11) n
Nb1 Ca O2 1_655 1_555 85.25(17) n
Nb1 Ca O2 1_655 -1_665 35.69(9) n
Nb1 Ca O2 1_655 -2_676 86.17(11) n
Nb1 Ca O3 1_655 1_565 100.69(12) n
Nb1 Ca Al2 2_555 1_565 73.77(2) n
Nb1 Ca Al2 2_555 2_555 71.66(10) n
Nb1 Ca Al2 2_555 2_655 72.32(9) n
Nb1 Ca Nb2 2_555 1_565 73.77(2) n
Nb1 Ca Nb2 2_555 2_555 71.66(10) n
Nb1 Ca Nb2 2_555 2_655 72.32(9) n
Nb1 Ca O1 2_555 2_555 37.10(9) n
Nb1 Ca O1 2_555 -1_665 87.94(9) n
Nb1 Ca O1 2_555 -2_666 91.84(19) n
Nb1 Ca O2 2_555 1_555 100.82(10) n
Nb1 Ca O2 2_555 -1_665 149.07(11) n
Nb1 Ca O2 2_555 -2_676 37.14(9) n
Nb1 Ca O3 2_555 1_565 37.07(12) n
Al2 Ca Al2 1_565 2_555 112.09(5) n
Al2 Ca Al2 1_565 2_655 113.49(5) n
Al2 Ca Nb2 1_565 1_565 0.0 n
Al2 Ca Nb2 1_565 2_555 112.09(5) n
Al2 Ca Nb2 1_565 2_655 113.49(5) n
Al2 Ca O1 1_565 2_555 100.55(10) n
Al2 Ca O1 1_565 -1_665 38.30(9) n
Al2 Ca O1 1_565 -2_666 150.00(12) n
Al2 Ca O2 1_565 1_555 38.11(9) n
Al2 Ca O2 1_565 -1_665 92.2(2) n
Al2 Ca O2 1_565 -2_676 87.74(10) n
Al2 Ca O3 1_565 1_565 38.27(12) n
Al2 Ca Al2 2_555 2_655 108.78(17) n
Al2 Ca Nb2 2_555 1_565 112.09(5) n
Al2 Ca Nb2 2_555 2_555 0.0 n
Al2 Ca Nb2 2_555 2_655 108.78(17) n
Al2 Ca O1 2_555 2_555 36.23(8) n
Al2 Ca O1 2_555 -1_665 149.36(8) n
Al2 Ca O1 2_555 -2_666 86.91(16) n
Al2 Ca O2 2_555 1_555 96.64(11) n
Al2 Ca O2 2_555 -1_665 138.99(10) n
Al2 Ca O2 2_555 -2_676 97.17(19) n
Al2 Ca O3 2_555 1_565 85.09(11) n
Al2 Ca Nb2 2_655 1_565 113.49(5) n
Al2 Ca Nb2 2_655 2_555 108.78(17) n
Al2 Ca Nb2 2_655 2_655 0.0 n
Al2 Ca O1 2_655 2_555 83.84(16) n
Al2 Ca O1 2_655 -1_665 85.32(10) n
Al2 Ca O1 2_655 -2_666 36.54(10) n
Al2 Ca O2 2_655 1_555 149.26(13) n
Al2 Ca O2 2_655 -1_665 89.23(9) n
Al2 Ca O2 2_655 -2_676 36.72(9) n
Al2 Ca O3 2_655 1_565 99.72(13) n
Nb2 Ca Nb2 1_565 2_555 112.09(5) n
Nb2 Ca Nb2 1_565 2_655 113.49(5) n
Nb2 Ca O1 1_565 2_555 100.55(10) n
Nb2 Ca O1 1_565 -1_665 38.30(9) n
Nb2 Ca O1 1_565 -2_666 150.00(12) n
Nb2 Ca O2 1_565 1_555 38.11(9) n
Nb2 Ca O2 1_565 -1_665 92.2(2) n
Nb2 Ca O2 1_565 -2_676 87.74(10) n
Nb2 Ca O3 1_565 1_565 38.27(12) n
Nb2 Ca Nb2 2_555 2_655 108.78(17) n
Nb2 Ca O1 2_555 2_555 36.23(8) n
Nb2 Ca O1 2_555 -1_665 149.36(8) n
Nb2 Ca O1 2_555 -2_666 86.91(16) n
Nb2 Ca O2 2_555 1_555 96.64(11) n
Nb2 Ca O2 2_555 -1_665 138.99(10) n
Nb2 Ca O2 2_555 -2_676 97.17(19) n
Nb2 Ca O3 2_555 1_565 85.09(11) n
Nb2 Ca O1 2_655 2_555 83.84(16) n
Nb2 Ca O1 2_655 -1_665 85.32(10) n
Nb2 Ca O1 2_655 -2_666 36.54(10) n
Nb2 Ca O2 2_655 1_555 149.26(13) n
Nb2 Ca O2 2_655 -1_665 89.23(9) n
Nb2 Ca O2 2_655 -2_676 36.72(9) n
Nb2 Ca O3 2_655 1_565 99.72(13) n
O1 Ca O1 2_555 -1_665 124.48(8) n
O1 Ca O1 2_555 -2_666 80.9(2) n
O1 Ca O2 2_555 1_555 109.08(7) n
O1 Ca O2 2_555 -1_665 167.1(2) n
O1 Ca O2 2_555 -2_676 61.94(18) n
O1 Ca O3 2_555 1_565 63.22(13) n
O1 Ca O1 -1_665 -2_666 117.14(12) n
O1 Ca O2 -1_665 1_555 64.25(19) n
O1 Ca O2 -1_665 -1_665 65.5(2) n
O1 Ca O2 -1_665 -2_676 77.74(6) n
O1 Ca O3 -1_665 1_565 65.40(10) n
O1 Ca O2 -2_666 1_555 167.3(2) n
O1 Ca O2 -2_666 -1_665 87.06(7) n
O1 Ca O2 -2_666 -2_676 66.3(2) n
O1 Ca O3 -2_666 1_565 127.8(3) n
O2 Ca O2 1_555 -1_665 82.3(2) n
O2 Ca O2 1_555 -2_676 124.97(7) n
O2 Ca O3 1_555 1_565 64.76(13) n
O2 Ca O2 -1_665 -2_676 117.07(11) n
O2 Ca O3 -1_665 1_565 129.0(3) n
O2 Ca O3 -2_676 1_565 63.78(10) n
Ca Al1 Ca 1_455 1_555 109.44(17) n
Ca Al1 Ca 1_455 2_545 71.56(4) n
Ca Al1 Ca 1_455 -1_565 70.56(17) n
Ca Al1 Ca 1_455 -1_665 180.0 n
Ca Al1 Ca 1_455 -2_575 108.44(4) n
Ca Al1 O1 1_455 1_555 126.48(12) n
Ca Al1 O1 1_455 -1_565 53.52(12) n
Ca Al1 O2 1_455 1_555 133.51(14) n
Ca Al1 O2 1_455 -1_565 46.49(14) n
Ca Al1 O3 1_455 2_555 65.49(10) n
Ca Al1 O3 1_455 -2_565 114.51(10) n
Ca Al1 Ca 1_555 2_545 72.79(4) n
Ca Al1 Ca 1_555 -1_565 179.972 n
Ca Al1 Ca 1_555 -1_665 70.56(17) n
Ca Al1 Ca 1_555 -2_575 107.21(4) n
Ca Al1 O1 1_555 1_555 68.78(13) n
Ca Al1 O1 1_555 -1_565 111.22(13) n
Ca Al1 O2 1_555 1_555 53.08(14) n
Ca Al1 O2 1_555 -1_565 126.92(14) n
Ca Al1 O3 1_555 2_555 44.60(10) n
Ca Al1 O3 1_555 -2_565 135.40(10) n
Ca Al1 Ca 2_545 -1_565 107.21(4) n
Ca Al1 Ca 2_545 -1_665 108.44(4) n
Ca Al1 Ca 2_545 -2_575 179.9657 n
Ca Al1 O1 2_545 1_555 56.52(14) n
Ca Al1 O1 2_545 -1_565 123.48(14) n
Ca Al1 O2 2_545 1_555 124.51(13) n
Ca Al1 O2 2_545 -1_565 55.49(13) n
Ca Al1 O3 2_545 2_555 51.75(9) n
Ca Al1 O3 2_545 -2_565 128.25(9) n
Ca Al1 Ca -1_565 -1_665 109.44(17) n
Ca Al1 Ca -1_565 -2_575 72.79(4) n
Ca Al1 O1 -1_565 1_555 111.22(13) n
Ca Al1 O1 -1_565 -1_565 68.78(13) n
Ca Al1 O2 -1_565 1_555 126.92(14) n
Ca Al1 O2 -1_565 -1_565 53.08(14) n
Ca Al1 O3 -1_565 2_555 135.40(10) n
Ca Al1 O3 -1_565 -2_565 44.60(10) n
Ca Al1 Ca -1_665 -2_575 71.56(4) n
Ca Al1 O1 -1_665 1_555 53.52(12) n
Ca Al1 O1 -1_665 -1_565 126.48(12) n
Ca Al1 O2 -1_665 1_555 46.49(14) n
Ca Al1 O2 -1_665 -1_565 133.51(14) n
Ca Al1 O3 -1_665 2_555 114.51(10) n
Ca Al1 O3 -1_665 -2_565 65.49(10) n
Ca Al1 O1 -2_575 1_555 123.48(14) n
Ca Al1 O1 -2_575 -1_565 56.52(14) n
Ca Al1 O2 -2_575 1_555 55.49(13) n
Ca Al1 O2 -2_575 -1_565 124.51(13) n
Ca Al1 O3 -2_575 2_555 128.25(9) n
Ca Al1 O3 -2_575 -2_565 51.75(9) n
O1 Al1 O1 1_555 -1_565 179.972 n
O1 Al1 O2 1_555 1_555 90.0(2) n
O1 Al1 O2 1_555 -1_565 90.0(2) n
O1 Al1 O3 1_555 2_555 89.61(14) n
O1 Al1 O3 1_555 -2_565 90.39(14) n
O1 Al1 O2 -1_565 1_555 90.0(2) n
O1 Al1 O2 -1_565 -1_565 90.0(2) n
O1 Al1 O3 -1_565 2_555 90.39(14) n
O1 Al1 O3 -1_565 -2_565 89.61(14) n
O2 Al1 O2 1_555 -1_565 180.0 n
O2 Al1 O3 1_555 2_555 90.31(14) n
O2 Al1 O3 1_555 -2_565 89.69(14) n
O2 Al1 O3 -1_565 2_555 89.69(14) n
O2 Al1 O3 -1_565 -2_565 90.31(14) n
O3 Al1 O3 2_555 -2_565 179.9802 n
Ca Nb1 Ca 1_455 1_555 109.44(17) n
Ca Nb1 Ca 1_455 2_545 71.56(4) n
Ca Nb1 Ca 1_455 -1_565 70.56(17) n
Ca Nb1 Ca 1_455 -1_665 180.0 n
Ca Nb1 Ca 1_455 -2_575 108.44(4) n
Ca Nb1 O1 1_455 1_555 126.48(12) n
Ca Nb1 O1 1_455 -1_565 53.52(12) n
Ca Nb1 O2 1_455 1_555 133.51(14) n
Ca Nb1 O2 1_455 -1_565 46.49(14) n
Ca Nb1 O3 1_455 2_555 65.49(10) n
Ca Nb1 O3 1_455 -2_565 114.51(10) n
Ca Nb1 Ca 1_555 2_545 72.79(4) n
Ca Nb1 Ca 1_555 -1_565 179.972 n
Ca Nb1 Ca 1_555 -1_665 70.56(17) n
Ca Nb1 Ca 1_555 -2_575 107.21(4) n
Ca Nb1 O1 1_555 1_555 68.78(13) n
Ca Nb1 O1 1_555 -1_565 111.22(13) n
Ca Nb1 O2 1_555 1_555 53.08(14) n
Ca Nb1 O2 1_555 -1_565 126.92(14) n
Ca Nb1 O3 1_555 2_555 44.60(10) n
Ca Nb1 O3 1_555 -2_565 135.40(10) n
Ca Nb1 Ca 2_545 -1_565 107.21(4) n
Ca Nb1 Ca 2_545 -1_665 108.44(4) n
Ca Nb1 Ca 2_545 -2_575 179.9657 n
Ca Nb1 O1 2_545 1_555 56.52(14) n
Ca Nb1 O1 2_545 -1_565 123.48(14) n
Ca Nb1 O2 2_545 1_555 124.51(13) n
Ca Nb1 O2 2_545 -1_565 55.49(13) n
Ca Nb1 O3 2_545 2_555 51.75(9) n
Ca Nb1 O3 2_545 -2_565 128.25(9) n
Ca Nb1 Ca -1_565 -1_665 109.44(17) n
Ca Nb1 Ca -1_565 -2_575 72.79(4) n
Ca Nb1 O1 -1_565 1_555 111.22(13) n
Ca Nb1 O1 -1_565 -1_565 68.78(13) n
Ca Nb1 O2 -1_565 1_555 126.92(14) n
Ca Nb1 O2 -1_565 -1_565 53.08(14) n
Ca Nb1 O3 -1_565 2_555 135.40(10) n
Ca Nb1 O3 -1_565 -2_565 44.60(10) n
Ca Nb1 Ca -1_665 -2_575 71.56(4) n
Ca Nb1 O1 -1_665 1_555 53.52(12) n
Ca Nb1 O1 -1_665 -1_565 126.48(12) n
Ca Nb1 O2 -1_665 1_555 46.49(14) n
Ca Nb1 O2 -1_665 -1_565 133.51(14) n
Ca Nb1 O3 -1_665 2_555 114.51(10) n
Ca Nb1 O3 -1_665 -2_565 65.49(10) n
Ca Nb1 O1 -2_575 1_555 123.48(14) n
Ca Nb1 O1 -2_575 -1_565 56.52(14) n
Ca Nb1 O2 -2_575 1_555 55.49(13) n
Ca Nb1 O2 -2_575 -1_565 124.51(13) n
Ca Nb1 O3 -2_575 2_555 128.25(9) n
Ca Nb1 O3 -2_575 -2_565 51.75(9) n
O1 Nb1 O1 1_555 -1_565 179.972 n
O1 Nb1 O2 1_555 1_555 90.0(2) n
O1 Nb1 O2 1_555 -1_565 90.0(2) n
O1 Nb1 O3 1_555 2_555 89.61(14) n
O1 Nb1 O3 1_555 -2_565 90.39(14) n
O1 Nb1 O2 -1_565 1_555 90.0(2) n
O1 Nb1 O2 -1_565 -1_565 90.0(2) n
O1 Nb1 O3 -1_565 2_555 90.39(14) n
O1 Nb1 O3 -1_565 -2_565 89.61(14) n
O2 Nb1 O2 1_555 -1_565 180.0 n
O2 Nb1 O3 1_555 2_555 90.31(14) n
O2 Nb1 O3 1_555 -2_565 89.69(14) n
O2 Nb1 O3 -1_565 2_555 89.69(14) n
O2 Nb1 O3 -1_565 -2_565 90.31(14) n
O3 Nb1 O3 2_555 -2_565 179.9802 n
Ca Al2 Ca 1_545 2_545 72.81(4) n
Ca Al2 Ca 1_545 2_645 71.53(4) n
Ca Al2 Ca 1_545 -1_665 179.9802 n
Ca Al2 Ca 1_545 -2_565 108.47(4) n
Ca Al2 Ca 1_545 -2_665 107.19(4) n
Ca Al2 O1 1_545 1_555 124.23(13) n
Ca Al2 O1 1_545 -1_655 55.77(13) n
Ca Al2 O2 1_545 1_545 56.61(14) n
Ca Al2 O2 1_545 -1_665 123.39(14) n
Ca Al2 O3 1_545 1_555 52.09(9) n
Ca Al2 O3 1_545 -1_655 127.91(9) n
Ca Al2 Ca 2_545 2_645 108.78(17) n
Ca Al2 Ca 2_545 -1_665 107.19(4) n
Ca Al2 Ca 2_545 -2_565 71.22(17) n
Ca Al2 Ca 2_545 -2_665 180.0 n
Ca Al2 O1 2_545 1_555 52.98(14) n
Ca Al2 O1 2_545 -1_655 127.02(14) n
Ca Al2 O2 2_545 1_545 68.20(13) n
Ca Al2 O2 2_545 -1_665 111.80(13) n
Ca Al2 O3 2_545 1_555 44.55(9) n
Ca Al2 O3 2_545 -1_655 135.45(9) n
Ca Al2 Ca 2_645 -1_665 108.47(4) n
Ca Al2 Ca 2_645 -2_565 179.972 n
Ca Al2 Ca 2_645 -2_665 71.22(17) n
Ca Al2 O1 2_645 1_555 133.61(13) n
Ca Al2 O1 2_645 -1_655 46.39(13) n
Ca Al2 O2 2_645 1_545 126.87(13) n
Ca Al2 O2 2_645 -1_665 53.13(13) n
Ca Al2 O3 2_645 1_555 64.87(10) n
Ca Al2 O3 2_645 -1_655 115.13(10) n
Ca Al2 Ca -1_665 -2_565 71.53(4) n
Ca Al2 Ca -1_665 -2_665 72.81(4) n
Ca Al2 O1 -1_665 1_555 55.77(13) n
Ca Al2 O1 -1_665 -1_655 124.23(13) n
Ca Al2 O2 -1_665 1_545 123.39(14) n
Ca Al2 O2 -1_665 -1_665 56.61(14) n
Ca Al2 O3 -1_665 1_555 127.91(9) n
Ca Al2 O3 -1_665 -1_655 52.09(9) n
Ca Al2 Ca -2_565 -2_665 108.78(17) n
Ca Al2 O1 -2_565 1_555 46.39(13) n
Ca Al2 O1 -2_565 -1_655 133.61(13) n
Ca Al2 O2 -2_565 1_545 53.13(13) n
Ca Al2 O2 -2_565 -1_665 126.87(13) n
Ca Al2 O3 -2_565 1_555 115.13(10) n
Ca Al2 O3 -2_565 -1_655 64.87(10) n
Ca Al2 O1 -2_665 1_555 127.02(14) n
Ca Al2 O1 -2_665 -1_655 52.98(14) n
Ca Al2 O2 -2_665 1_545 111.80(13) n
Ca Al2 O2 -2_665 -1_665 68.20(13) n
Ca Al2 O3 -2_665 1_555 135.45(9) n
Ca Al2 O3 -2_665 -1_655 44.55(9) n
O1 Al2 O1 1_555 -1_655 180.0 n
O1 Al2 O2 1_555 1_545 88.8(2) n
O1 Al2 O2 1_555 -1_665 91.2(2) n
O1 Al2 O3 1_555 1_555 90.34(12) n
O1 Al2 O3 1_555 -1_655 89.66(12) n
O1 Al2 O2 -1_655 1_545 91.2(2) n
O1 Al2 O2 -1_655 -1_665 88.8(2) n
O1 Al2 O3 -1_655 1_555 89.66(12) n
O1 Al2 O3 -1_655 -1_655 90.34(12) n
O2 Al2 O2 1_545 -1_665 180.0 n
O2 Al2 O3 1_545 1_555 89.52(14) n
O2 Al2 O3 1_545 -1_655 90.48(14) n
O2 Al2 O3 -1_665 1_555 90.48(14) n
O2 Al2 O3 -1_665 -1_655 89.52(14) n
O3 Al2 O3 1_555 -1_655 180.0 n
Ca Nb2 Ca 1_545 2_545 72.81(4) n
Ca Nb2 Ca 1_545 2_645 71.53(4) n
Ca Nb2 Ca 1_545 -1_665 179.9802 n
Ca Nb2 Ca 1_545 -2_565 108.47(4) n
Ca Nb2 Ca 1_545 -2_665 107.19(4) n
Ca Nb2 O1 1_545 1_555 124.23(13) n
Ca Nb2 O1 1_545 -1_655 55.77(13) n
Ca Nb2 O2 1_545 1_545 56.61(14) n
Ca Nb2 O2 1_545 -1_665 123.39(14) n
Ca Nb2 O3 1_545 1_555 52.09(9) n
Ca Nb2 O3 1_545 -1_655 127.91(9) n
Ca Nb2 Ca 2_545 2_645 108.78(17) n
Ca Nb2 Ca 2_545 -1_665 107.19(4) n
Ca Nb2 Ca 2_545 -2_565 71.22(17) n
Ca Nb2 Ca 2_545 -2_665 180.0 n
Ca Nb2 O1 2_545 1_555 52.98(14) n
Ca Nb2 O1 2_545 -1_655 127.02(14) n
Ca Nb2 O2 2_545 1_545 68.20(13) n
Ca Nb2 O2 2_545 -1_665 111.80(13) n
Ca Nb2 O3 2_545 1_555 44.55(9) n
Ca Nb2 O3 2_545 -1_655 135.45(9) n
Ca Nb2 Ca 2_645 -1_665 108.47(4) n
Ca Nb2 Ca 2_645 -2_565 179.972 n
Ca Nb2 Ca 2_645 -2_665 71.22(17) n
Ca Nb2 O1 2_645 1_555 133.61(13) n
Ca Nb2 O1 2_645 -1_655 46.39(13) n
Ca Nb2 O2 2_645 1_545 126.87(13) n
Ca Nb2 O2 2_645 -1_665 53.13(13) n
Ca Nb2 O3 2_645 1_555 64.87(10) n
Ca Nb2 O3 2_645 -1_655 115.13(10) n
Ca Nb2 Ca -1_665 -2_565 71.53(4) n
Ca Nb2 Ca -1_665 -2_665 72.81(4) n
Ca Nb2 O1 -1_665 1_555 55.77(13) n
Ca Nb2 O1 -1_665 -1_655 124.23(13) n
Ca Nb2 O2 -1_665 1_545 123.39(14) n
Ca Nb2 O2 -1_665 -1_665 56.61(14) n
Ca Nb2 O3 -1_665 1_555 127.91(9) n
Ca Nb2 O3 -1_665 -1_655 52.09(9) n
Ca Nb2 Ca -2_565 -2_665 108.78(17) n
Ca Nb2 O1 -2_565 1_555 46.39(13) n
Ca Nb2 O1 -2_565 -1_655 133.61(13) n
Ca Nb2 O2 -2_565 1_545 53.13(13) n
Ca Nb2 O2 -2_565 -1_665 126.87(13) n
Ca Nb2 O3 -2_565 1_555 115.13(10) n
Ca Nb2 O3 -2_565 -1_655 64.87(10) n
Ca Nb2 O1 -2_665 1_555 127.02(14) n
Ca Nb2 O1 -2_665 -1_655 52.98(14) n
Ca Nb2 O2 -2_665 1_545 111.80(13) n
Ca Nb2 O2 -2_665 -1_665 68.20(13) n
Ca Nb2 O3 -2_665 1_555 135.45(9) n
Ca Nb2 O3 -2_665 -1_655 44.55(9) n
O1 Nb2 O1 1_555 -1_655 180.0 n
O1 Nb2 O2 1_555 1_545 88.8(2) n
O1 Nb2 O2 1_555 -1_665 91.2(2) n
O1 Nb2 O3 1_555 1_555 90.34(12) n
O1 Nb2 O3 1_555 -1_655 89.66(12) n
O1 Nb2 O2 -1_655 1_545 91.2(2) n
O1 Nb2 O2 -1_655 -1_665 88.8(2) n
O1 Nb2 O3 -1_655 1_555 89.66(12) n
O1 Nb2 O3 -1_655 -1_655 90.34(12) n
O2 Nb2 O2 1_545 -1_665 180.0 n
O2 Nb2 O3 1_545 1_555 89.52(14) n
O2 Nb2 O3 1_545 -1_655 90.48(14) n
O2 Nb2 O3 -1_665 1_555 90.48(14) n
O2 Nb2 O3 -1_665 -1_655 89.52(14) n
O3 Nb2 O3 1_555 -1_655 180.0 n
Ca O1 Ca 2_545 -1_665 163.6(3) n
Ca O1 Ca 2_545 -2_565 99.1(2) n
Ca O1 Al1 2_545 1_555 86.38(13) n
Ca O1 Nb1 2_545 1_555 86.38(13) n
Ca O1 Al2 2_545 1_555 90.79(16) n
Ca O1 Nb2 2_545 1_555 90.79(16) n
Ca O1 Ca -1_665 -2_565 97.26(15) n
Ca O1 Al1 -1_665 1_555 90.40(15) n
Ca O1 Nb1 -1_665 1_555 90.40(15) n
Ca O1 Al2 -1_665 1_555 85.93(11) n
Ca O1 Nb2 -1_665 1_555 85.93(11) n
Ca O1 Al1 -2_565 1_555 105.81(16) n
Ca O1 Nb1 -2_565 1_555 105.81(16) n
Ca O1 Al2 -2_565 1_555 97.06(16) n
Ca O1 Nb2 -2_565 1_555 97.06(16) n
Al1 O1 Al2 1_555 1_555 157.1(2) n
Al1 O1 Nb2 1_555 1_555 157.1(2) n
Nb1 O1 Al2 1_555 1_555 157.1(2) n
Nb1 O1 Nb2 1_555 1_555 157.1(2) n
Ca O2 Ca 1_555 -1_665 97.7(2) n
Ca O2 Ca 1_555 -2_575 164.9(3) n
Ca O2 Al1 1_555 1_555 91.51(17) n
Ca O2 Nb1 1_555 1_555 91.51(17) n
Ca O2 Al2 1_555 1_565 85.28(13) n
Ca O2 Nb2 1_555 1_565 85.28(13) n
Ca O2 Ca -1_665 -2_575 97.37(15) n
Ca O2 Al1 -1_665 1_555 97.81(17) n
Ca O2 Nb1 -1_665 1_555 97.81(17) n
Ca O2 Al2 -1_665 1_565 104.09(16) n
Ca O2 Nb2 -1_665 1_565 104.09(16) n
Ca O2 Al1 -2_575 1_555 87.37(13) n
Ca O2 Nb1 -2_575 1_555 87.37(13) n
Ca O2 Al2 -2_575 1_565 90.14(16) n
Ca O2 Nb2 -2_575 1_565 90.14(16) n
Al1 O2 Al2 1_555 1_565 158.1(3) n
Al1 O2 Nb2 1_555 1_565 158.1(3) n
Nb1 O2 Al2 1_555 1_565 158.1(3) n
Nb1 O2 Nb2 1_555 1_565 158.1(3) n
Ca O3 Ca 1_545 2_545 104.74(7) n
Ca O3 Al1 1_545 2_545 91.17(18) n
Ca O3 Nb1 1_545 2_545 91.17(18) n
Ca O3 Al2 1_545 1_555 89.64(18) n
Ca O3 Nb2 1_545 1_555 89.64(18) n
Ca O3 Al1 2_545 2_545 100.8(2) n
Ca O3 Nb1 2_545 2_545 100.8(2) n
Ca O3 Al2 2_545 1_555 100.0(2) n
Ca O3 Nb2 2_545 1_555 100.0(2) n
Al1 O3 Al2 2_545 1_555 158.27(7) n
Al1 O3 Nb2 2_545 1_555 158.27(7) n
Nb1 O3 Al2 2_545 1_555 158.27(7) n
Nb1 O3 Nb2 2_545 1_555 158.27(7) n

loop_
_geom_bond_atom_site_label_1
_geom_bond_atom_site_label_2
_geom_bond_site_symmetry_2
_geom_bond_distance
_geom_bond_publ_flag
Ca Ca 2_545 3.861(3) n
Ca Ca 2_555 3.861(3) n
Ca Ca 2_645 3.772(3) n
Ca Ca 2_655 3.772(3) n
Ca Ca -1_665 3.805(12) n
Ca Ca -1_666 3.851(12) n
Ca Al1 1_555 3.320(4) n
Ca Al1 1_655 3.267(4) n
Ca Al1 2_545 3.456(3) n
Ca Al1 2_555 3.183(4) n
Ca Nb1 1_555 3.320(4) n
Ca Nb1 1_655 3.267(4) n
Ca Nb1 2_545 3.456(3) n
Ca Nb1 2_555 3.183(4) n
Ca Al2 1_555 3.444(4) n
Ca Al2 1_565 3.169(4) n
Ca Al2 2_555 3.332(4) n
Ca Al2 2_655 3.282(4) n
Ca Nb2 1_555 3.444(4) n
Ca Nb2 1_565 3.169(4) n
Ca Nb2 2_555 3.332(4) n
Ca Nb2 2_655 3.282(4) n
Ca O1 1_555 3.178(6) n
Ca O1 2_555 2.660(7) n
Ca O1 -1_665 2.627(6) n
Ca O1 -2_666 2.395(6) n
Ca O2 1_555 2.655(7) n
Ca O2 2_545 3.177(6) n
Ca O2 -1_665 2.392(6) n
Ca O2 -2_676 2.626(6) n
Ca O3 1_555 2.9718(14) n
Ca O3 1_565 2.5006(15) n
Ca O3 2_555 2.373(2) n
Ca O3 2_655 3.025(2) n
Al1 Ca 1_455 3.267(4) n
Al1 Ca 1_555 3.320(4) n
Al1 Ca 2_545 3.183(4) n
Al1 Ca 2_555 3.456(3) n
Al1 Ca -1_565 3.320(4) n
Al1 Ca -1_665 3.267(4) n
Al1 Ca -2_565 3.456(3) n
Al1 Ca -2_575 3.183(4) n
Al1 O1 1_555 1.924(3) n
Al1 O1 -1_565 1.924(3) n
Al1 O2 1_555 1.924(3) n
Al1 O2 -1_565 1.924(3) n
Al1 O3 2_555 1.919(5) n
Al1 O3 -2_565 1.919(5) n
Nb1 Ca 1_455 3.267(4) n
Nb1 Ca 1_555 3.320(4) n
Nb1 Ca 2_545 3.183(4) n
Nb1 Ca 2_555 3.456(3) n
Nb1 Ca -1_565 3.320(4) n
Nb1 Ca -1_665 3.267(4) n
Nb1 Ca -2_565 3.456(3) n
Nb1 Ca -2_575 3.183(4) n
Nb1 O1 1_555 1.924(3) n
Nb1 O1 -1_565 1.924(3) n
Nb1 O2 1_555 1.924(3) n
Nb1 O2 -1_565 1.924(3) n
Nb1 O3 2_555 1.919(5) n
Nb1 O3 -2_565 1.919(5) n
Al2 Ca 1_545 3.169(4) n
Al2 Ca 1_555 3.444(4) n
Al2 Ca 2_545 3.332(4) n
Al2 Ca 2_645 3.282(4) n
Al2 Ca -1_655 3.444(4) n
Al2 Ca -1_665 3.169(4) n
Al2 Ca -2_565 3.282(4) n
Al2 Ca -2_665 3.332(4) n
Al2 O1 1_555 1.969(3) n
Al2 O1 -1_655 1.969(3) n
Al2 O2 1_545 1.963(3) n
Al2 O2 -1_665 1.963(3) n
Al2 O3 1_555 1.963(5) n
Al2 O3 -1_655 1.963(5) n
Nb2 Ca 1_545 3.169(4) n
Nb2 Ca 1_555 3.444(4) n
Nb2 Ca 2_545 3.332(4) n
Nb2 Ca 2_645 3.282(4) n
Nb2 Ca -1_655 3.444(4) n
Nb2 Ca -1_665 3.169(4) n
Nb2 Ca -2_565 3.282(4) n
Nb2 Ca -2_665 3.332(4) n
Nb2 O1 1_555 1.969(3) n
Nb2 O1 -1_655 1.969(3) n
Nb2 O2 1_545 1.963(3) n
Nb2 O2 -1_665 1.963(3) n
Nb2 O3 1_555 1.963(5) n
Nb2 O3 -1_655 1.963(5) n
O1 Ca 1_555 3.178(6) n
O1 Ca 2_545 2.660(7) n
O1 Ca -1_665 2.627(6) n
O1 Ca -2_565 2.395(6) n
O1 Al1 1_555 1.924(3) n
O1 Nb1 1_555 1.924(3) n
O1 Al2 1_555 1.969(3) n
O1 Nb2 1_555 1.969(3) n
O2 Ca 1_555 2.655(7) n
O2 Ca 2_555 3.177(6) n
O2 Ca -1_665 2.392(6) n
O2 Ca -2_575 2.626(6) n
O2 Al1 1_555 1.924(3) n
O2 Nb1 1_555 1.924(3) n
O2 Al2 1_565 1.963(3) n
O2 Nb2 1_565 1.963(3) n
O3 Ca 1_545 2.5006(15) n
O3 Ca 1_555 2.9718(14) n
O3 Ca 2_545 2.373(2) n
O3 Ca 2_645 3.025(2) n
O3 Al1 2_545 1.919(5) n
O3 Nb1 2_545 1.919(5) n
O3 Al2 1_555 1.963(5) n
O3 Nb2 1_555 1.963(5) n
